data_4134783
loop_
_publ_author_name
'Bower, Jamey K.'
'Cypcar, Andrew D.'
'Henriquez, Brenda'
'Stieber, S Chantal E'
'Zhang, Shiyu'

_publ_section_title
;
 C(sp<sup>3</sup>)-H Fluorination with a Copper(II)/(III) Redox Couple.
;
_journal_name_full 'Journal of the American Chemical Society'
_journal_paper_doi 10.1021/jacs.0c02583
_journal_year 2020
_chemical_formula_moiety 'C31 H37 Br Cu N3 O2, 2(C4 H8 O), C16 H36 N'
_chemical_formula_sum 'C55 H89 Br Cu N4 O4'
_chemical_formula_weight 1013.75
_chemical_name_systematic
;        
Tetrabutylammonium [N,N'-Bis(2,6-diisopropylphenyl)-
2,6-pyridinedicarboxamido] copper bromide
;
_space_group_crystal_system monoclinic
_space_group_IT_number 14
_space_group_name_Hall '-P 2ybc'
_space_group_name_H-M_alt 'P 1 21/c 1'
_atom_sites_solution_hydrogens geom
_audit_creation_date 2020-01-25
_audit_creation_method
;
Olex2 1.2
(compiled May 18 2018 14:05:52 for OlexSys, GUI svn.r5506)
;
_cell_angle_alpha 90
_cell_angle_beta 101.079(2)
_cell_angle_gamma 90
_cell_formula_units_Z 4
_cell_length_a 10.2228(4)
_cell_length_b 26.7001(10)
_cell_length_c 20.4820(8)
_cell_measurement_reflns_used 9291
_cell_measurement_temperature 100
_cell_measurement_theta_max 26.436
_cell_measurement_theta_min 2.503
_cell_volume 5486.4(4)
_computing_cell_refinement 'SAINT v8.38A (Bruker, 2017)'
_computing_data_collection 'APEX3 v2017.3-0 (Bruker, 2017)'
_computing_data_reduction 'SAINT v8.38A (Bruker, 2017)'
_computing_molecular_graphics 'Olex2 (Dolomanov et al., 2009)'
_computing_publication_material 'Olex2 (Dolomanov et al., 2009)'
_computing_structure_refinement 'ShelXL (Sheldrick, 2015)'
_computing_structure_solution 'ShelXT (Sheldrick, 2015)'
_diffrn_ambient_temperature 100
_diffrn_detector 'Bruker APEX-II CCD'
_diffrn_detector_area_resol_mean 7.9
_diffrn_detector_type 'CCD Area Detector'
_diffrn_measured_fraction_theta_full 1.000
_diffrn_measured_fraction_theta_max 0.998
_diffrn_measurement_device 'Kappa Four-Circle Diffractometer'
_diffrn_measurement_device_type 'Nonius Kappa APEX II'
_diffrn_measurement_method '\w and \f scans'
_diffrn_radiation_monochromator graphite
_diffrn_radiation_probe x-ray
_diffrn_radiation_type MoK\a
_diffrn_radiation_wavelength 0.71073
_diffrn_reflns_av_R_equivalents 0.0439
_diffrn_reflns_av_unetI/netI 0.0268
_diffrn_reflns_Laue_measured_fraction_full 1.000
_diffrn_reflns_Laue_measured_fraction_max 0.998
_diffrn_reflns_limit_h_max 12
_diffrn_reflns_limit_h_min -12
_diffrn_reflns_limit_k_max 33
_diffrn_reflns_limit_k_min -33
_diffrn_reflns_limit_l_max 25
_diffrn_reflns_limit_l_min -25
_diffrn_reflns_number 115502
_diffrn_reflns_point_group_measured_fraction_full 1.000
_diffrn_reflns_point_group_measured_fraction_max 0.998
_diffrn_reflns_theta_full 25.242
_diffrn_reflns_theta_max 26.530
_diffrn_reflns_theta_min 1.268
_diffrn_source 'sealed tube'
_diffrn_source_type fine-focus
_diffrn_standards_number 0
_exptl_absorpt_coefficient_mu 1.172
_exptl_absorpt_correction_T_max 0.7454
_exptl_absorpt_correction_T_min 0.6206
_exptl_absorpt_correction_type multi-scan
_exptl_absorpt_process_details
;
SADABS-2016/2 (Bruker,2016/2) was used for absorption correction. 
wR2(int) was 0.0602 before and 0.0499 after correction. 
The Ratio of minimum to maximum transmission is 0.8326. 
The \l/2 correction factor is Not present.
;
_exptl_crystal_colour green
_exptl_crystal_colour_primary green
_exptl_crystal_density_diffrn 1.227
_exptl_crystal_description block
_exptl_crystal_F_000 2172
_exptl_crystal_recrystallization_method
;
Grown from a concentrated tetrahydrofuran solution 
layered with diethyl ether at -35C.
;
_exptl_crystal_size_max 0.5
_exptl_crystal_size_mid 0.2
_exptl_crystal_size_min 0.15
_refine_diff_density_max 0.781
_refine_diff_density_min -0.351
_refine_diff_density_rms 0.064
_refine_ls_extinction_method none
_refine_ls_goodness_of_fit_ref 1.053
_refine_ls_hydrogen_treatment constr
_refine_ls_matrix_type full
_refine_ls_number_parameters 598
_refine_ls_number_reflns 11372
_refine_ls_number_restraints 0
_refine_ls_restrained_S_all 1.053
_refine_ls_R_factor_all 0.0490
_refine_ls_R_factor_gt 0.0366
_refine_ls_shift/su_max 0.001
_refine_ls_shift/su_mean 0.000
_refine_ls_structure_factor_coef Fsqd
_refine_ls_weighting_details 'w=1/[\s^2^(Fo^2^)+(0.0526P)^2^+3.4677P] where P=(Fo^2^+2Fc^2^)/3'
_refine_ls_weighting_scheme calc
_refine_ls_wR_factor_gt 0.0937
_refine_ls_wR_factor_ref 0.0988
_reflns_Friedel_coverage 0.000
_reflns_number_gt 9340
_reflns_number_total 11372
_reflns_threshold_expression 'I > 2\s(I)'
_cod_data_source_file ja0c02583_si_004.cif
_cod_data_source_block pdacubrtba
_cod_depositor_comments
;
The following automatic conversions were performed:

data item '_diffrn_radiation_probe' value 'X-ray' was changed to
'x-ray' in accordance with the
/home/data/users/saulius/crontab/automatic-downloads/rss-feeds/ACS/lib/dictionaries/cif_core.dic
dictionary named 'cif_core.dic' version 2.4.2 last updated on
2011-04-26.

Automatic conversion script
Id: cif_fix_values 7556 2019-12-06 15:28:31Z antanas 
;
_cod_database_code 4134783
_shelx_shelxl_version_number 2018/1
_shelx_space_group_comment
;
The symmetry employed for this shelxl refinement is uniquely defined
by the following loop, which should always be used as a source of
symmetry information in preference to the above space-group names.
They are only intended as comments.
;
_olex2_refinement_description
;
1. Fixed Uiso
 At 1.2 times of:
  All C(H) groups, All C(H,H) groups
 At 1.5 times of:
  All C(H,H,H) groups
2.a Ternary CH refined with riding coordinates:
 C13(H13), C16(H16), C26(H26), C29(H29)
2.b Secondary CH2 refined with riding coordinates:
 C1C(H1CA,H1CB), C2C(H2CA,H2CB), C3C(H3CA,H3CB), C4C(H4CA,H4CB), C1B(H1BA,
 H1BB), C2B(H2BA,H2BB), C3B(H3BA,H3BB), C4B(H4BA,H4BB), C1A(H1AA,H1AB),
 C2A(H2AA,H2AB), C3A(H3AA,H3AB), C5A(H5AA,H5AB), C6A(H6AA,H6AB), C7A(H7AA,H7AB),
  C9A(H9AA,H9AB), C10A(H10A,H10B), C11A(H11A,H11B), C13A(H13A,H13B), C14A(H14D,
 H14E), C15A(H15D,H15E)
2.c Aromatic/amide H refined with riding coordinates:
 C2(H2), C3(H3), C4(H4), C9(H9), C10(H10), C11(H11), C22(H22), C23(H23),
 C24(H24)
2.d Idealised Me refined as rotating group:
 C14(H14A,H14B,H14C), C15(H15A,H15B,H15C), C17(H17A,H17B,H17C), C18(H18A,H18B,
 H18C), C27(H27A,H27B,H27C), C28(H28A,H28B,H28C), C30(H30A,H30B,H30C), C31(H31A,
 H31B,H31C), C4A(H4AA,H4AB,H4AC), C8A(H8AA,H8AB,H8AC), C12A(H12A,H12B,H12C),
 C16A(H16A,H16B,H16C)
;
_olex2_exptl_crystal_mounting_method 'Mounted on a MiTeGen mount with Paratone oil'
_olex2_submission_original_sample_id '[TBA]PDACuBr'
_olex2_submission_special_instructions 'No special instructions were received'

loop_
_space_group_symop_operation_xyz
'x, y, z'
'-x, y+1/2, -z+1/2'
'-x, -y, -z'
'x, -y-1/2, z-1/2'

loop_
_atom_site_label
_atom_site_type_symbol
_atom_site_fract_x
_atom_site_fract_y
_atom_site_fract_z
_atom_site_U_iso_or_equiv
_atom_site_adp_type
_atom_site_occupancy
_atom_site_site_symmetry_order
_atom_site_calc_flag
_atom_site_refinement_flags_posn
_atom_site_refinement_flags_adp
_atom_site_refinement_flags_occupancy
_atom_site_disorder_assembly
_atom_site_disorder_group
Br1 Br 0.53163(2) 0.41284(2) 0.26426(2) 0.02528(7) Uani 1 1 d . . . . .
Cu1 Cu 0.32473(2) 0.38710(2) 0.28615(2) 0.01480(7) Uani 1 1 d . . . . .
O1 O 0.25763(15) 0.24393(5) 0.33967(8) 0.0272(3) Uani 1 1 d . . . . .
O2 O 0.00536(14) 0.48044(5) 0.24133(8) 0.0263(3) Uani 1 1 d . . . . .
N1 N 0.14699(16) 0.36457(6) 0.29244(8) 0.0173(3) Uani 1 1 d . . . . .
N2 N 0.36564(16) 0.31692(6) 0.31869(8) 0.0164(3) Uani 1 1 d . . . . .
N3 N 0.22116(16) 0.45018(6) 0.26316(8) 0.0159(3) Uani 1 1 d . . . . .
C1 C 0.0459(2) 0.39641(8) 0.27770(10) 0.0183(4) Uani 1 1 d . . . . .
C2 C -0.0812(2) 0.38194(8) 0.28188(11) 0.0223(4) Uani 1 1 d . . . . .
H2 H -0.153903 0.404528 0.270932 0.027 Uiso 1 1 calc R . . . .
C3 C -0.1006(2) 0.33328(8) 0.30259(12) 0.0264(5) Uani 1 1 d . . . . .
H3 H -0.187358 0.322335 0.306156 0.032 Uiso 1 1 calc R . . . .
C4 C 0.0070(2) 0.30074(8) 0.31805(11) 0.0246(5) Uani 1 1 d . . . . .
H4 H -0.004953 0.267497 0.332368 0.030 Uiso 1 1 calc R . . . .
C5 C 0.1319(2) 0.31779(7) 0.31212(10) 0.0188(4) Uani 1 1 d . . . . .
C6 C 0.2602(2) 0.28894(7) 0.32507(10) 0.0199(4) Uani 1 1 d . . . . .
C7 C 0.48948(19) 0.29039(7) 0.32855(10) 0.0163(4) Uani 1 1 d . . . . .
C8 C 0.5259(2) 0.26428(7) 0.27533(10) 0.0200(4) Uani 1 1 d . . . . .
C9 C 0.6409(2) 0.23531(8) 0.28743(11) 0.0235(5) Uani 1 1 d . . . . .
H9 H 0.665664 0.217068 0.251873 0.028 Uiso 1 1 calc R . . . .
C10 C 0.7198(2) 0.23249(8) 0.34999(11) 0.0249(5) Uani 1 1 d . . . . .
H10 H 0.796503 0.211610 0.357692 0.030 Uiso 1 1 calc R . . . .
C11 C 0.6868(2) 0.26012(8) 0.40120(11) 0.0246(5) Uani 1 1 d . . . . .
H11 H 0.743441 0.259066 0.443774 0.029 Uiso 1 1 calc R . . . .
C12 C 0.5722(2) 0.28960(8) 0.39208(10) 0.0206(4) Uani 1 1 d . . . . .
C13 C 0.4440(2) 0.26705(9) 0.20554(11) 0.0283(5) Uani 1 1 d . . . . .
H13 H 0.365419 0.289088 0.206781 0.034 Uiso 1 1 calc R . . . .
C14 C 0.5231(3) 0.29029(10) 0.15762(12) 0.0412(6) Uani 1 1 d . . . . .
H14A H 0.556508 0.323185 0.174346 0.062 Uiso 1 1 calc GR . . . .
H14B H 0.465415 0.294167 0.113810 0.062 Uiso 1 1 calc GR . . . .
H14C H 0.598431 0.268511 0.153799 0.062 Uiso 1 1 calc GR . . . .
C15 C 0.3915(3) 0.21539(10) 0.18096(13) 0.0421(7) Uani 1 1 d . . . . .
H15A H 0.466717 0.193086 0.178916 0.063 Uiso 1 1 calc GR . . . .
H15B H 0.335727 0.218522 0.136538 0.063 Uiso 1 1 calc GR . . . .
H15C H 0.338355 0.201475 0.211686 0.063 Uiso 1 1 calc GR . . . .
C16 C 0.5380(2) 0.32032(9) 0.44853(11) 0.0307(5) Uani 1 1 d . . . . .
H16 H 0.438607 0.322329 0.441288 0.037 Uiso 1 1 calc R . . . .
C17 C 0.5890(4) 0.37305(10) 0.44714(14) 0.0595(9) Uani 1 1 d . . . . .
H17A H 0.686628 0.372672 0.454752 0.089 Uiso 1 1 calc GR . . . .
H17B H 0.559804 0.392749 0.482098 0.089 Uiso 1 1 calc GR . . . .
H17C H 0.553844 0.388113 0.403681 0.089 Uiso 1 1 calc GR . . . .
C18 C 0.5855(3) 0.29792(10) 0.51708(12) 0.0405(6) Uani 1 1 d . . . . .
H18A H 0.555536 0.263058 0.517250 0.061 Uiso 1 1 calc GR . . . .
H18B H 0.548439 0.317162 0.550014 0.061 Uiso 1 1 calc GR . . . .
H18C H 0.683024 0.299072 0.528235 0.061 Uiso 1 1 calc GR . . . .
C19 C 0.0893(2) 0.44734(7) 0.25833(10) 0.0183(4) Uani 1 1 d . . . . .
C20 C 0.26767(19) 0.49806(7) 0.24647(10) 0.0164(4) Uani 1 1 d . . . . .
C21 C 0.2747(2) 0.50823(8) 0.18034(10) 0.0197(4) Uani 1 1 d . . . . .
C22 C 0.3180(2) 0.55558(8) 0.16513(11) 0.0245(5) Uani 1 1 d . . . . .
H22 H 0.323445 0.563257 0.120446 0.029 Uiso 1 1 calc R . . . .
C23 C 0.3531(2) 0.59148(8) 0.21378(12) 0.0263(5) Uani 1 1 d . . . . .
H23 H 0.382440 0.623544 0.202566 0.032 Uiso 1 1 calc R . . . .
C24 C 0.3453(2) 0.58064(8) 0.27881(12) 0.0257(5) Uani 1 1 d . . . . .
H24 H 0.370527 0.605392 0.312172 0.031 Uiso 1 1 calc R . . . .
C25 C 0.3013(2) 0.53408(8) 0.29647(11) 0.0216(4) Uani 1 1 d . . . . .
C26 C 0.2296(2) 0.47000(9) 0.12590(11) 0.0260(5) Uani 1 1 d . . . . .
H26 H 0.204079 0.438931 0.147694 0.031 Uiso 1 1 calc R . . . .
C27 C 0.1051(2) 0.48868(11) 0.07833(13) 0.0393(6) Uani 1 1 d . . . . .
H27A H 0.034470 0.495517 0.103403 0.059 Uiso 1 1 calc GR . . . .
H27B H 0.074651 0.463026 0.044618 0.059 Uiso 1 1 calc GR . . . .
H27C H 0.126384 0.519473 0.056516 0.059 Uiso 1 1 calc GR . . . .
C28 C 0.3385(2) 0.45584(9) 0.08846(12) 0.0326(5) Uani 1 1 d . . . . .
H28A H 0.367947 0.485780 0.067655 0.049 Uiso 1 1 calc GR . . . .
H28B H 0.303933 0.431184 0.054008 0.049 Uiso 1 1 calc GR . . . .
H28C H 0.414028 0.441414 0.119513 0.049 Uiso 1 1 calc GR . . . .
C29 C 0.2841(3) 0.52330(9) 0.36715(11) 0.0311(5) Uani 1 1 d . . . . .
H29 H 0.236640 0.490448 0.365722 0.037 Uiso 1 1 calc R . . . .
C30 C 0.1954(3) 0.56162(15) 0.39235(14) 0.0596(9) Uani 1 1 d . . . . .
H30A H 0.240473 0.594163 0.397456 0.089 Uiso 1 1 calc GR . . . .
H30B H 0.177342 0.550715 0.435454 0.089 Uiso 1 1 calc GR . . . .
H30C H 0.111100 0.564643 0.360381 0.089 Uiso 1 1 calc GR . . . .
C31 C 0.4119(3) 0.51712(14) 0.41485(14) 0.0551(8) Uani 1 1 d . . . . .
H31A H 0.462466 0.489439 0.400339 0.083 Uiso 1 1 calc GR . . . .
H31B H 0.393896 0.509749 0.459153 0.083 Uiso 1 1 calc GR . . . .
H31C H 0.463957 0.548088 0.416583 0.083 Uiso 1 1 calc GR . . . .
O1C O 0.1366(3) 0.34957(12) 0.55321(16) 0.0962(10) Uani 1 1 d . . . . .
C1C C 0.0306(5) 0.3715(2) 0.5122(4) 0.128(2) Uani 1 1 d . . . . .
H1CA H -0.025099 0.389351 0.539291 0.154 Uiso 1 1 calc R . . . .
H1CB H -0.024930 0.345400 0.486000 0.154 Uiso 1 1 calc R . . . .
C2C C 0.0764(5) 0.40654(19) 0.4676(2) 0.0926(16) Uani 1 1 d . . . . .
H2CA H 0.060449 0.441502 0.480121 0.111 Uiso 1 1 calc R . . . .
H2CB H 0.030313 0.400810 0.421081 0.111 Uiso 1 1 calc R . . . .
C3C C 0.2240(4) 0.39623(13) 0.47543(15) 0.0557(8) Uani 1 1 d . . . . .
H3CA H 0.249036 0.389469 0.431913 0.067 Uiso 1 1 calc R . . . .
H3CB H 0.277574 0.424653 0.497159 0.067 Uiso 1 1 calc R . . . .
C4C C 0.2418(4) 0.35108(15) 0.5184(2) 0.0745(11) Uani 1 1 d . . . . .
H4CA H 0.241057 0.320574 0.490829 0.089 Uiso 1 1 calc R . . . .
H4CB H 0.328149 0.352699 0.549952 0.089 Uiso 1 1 calc R . . . .
O1B O -0.0023(2) 0.31605(10) -0.05878(13) 0.0676(7) Uani 1 1 d . . . . .
C1B C 0.0669(3) 0.27676(13) -0.0199(2) 0.0689(10) Uani 1 1 d . . . . .
H1BA H 0.146229 0.266537 -0.037715 0.083 Uiso 1 1 calc R . . . .
H1BB H 0.008176 0.247275 -0.019848 0.083 Uiso 1 1 calc R . . . .
C2B C 0.1084(4) 0.29779(19) 0.0504(2) 0.0877(14) Uani 1 1 d . . . . .
H2BA H 0.192370 0.317107 0.055473 0.105 Uiso 1 1 calc R . . . .
H2BB H 0.118401 0.270963 0.084362 0.105 Uiso 1 1 calc R . . . .
C3B C -0.0105(5) 0.3316(2) 0.0542(2) 0.0981(16) Uani 1 1 d . . . . .
H3BA H -0.084701 0.312429 0.066727 0.118 Uiso 1 1 calc R . . . .
H3BB H 0.015061 0.359202 0.086431 0.118 Uiso 1 1 calc R . . . .
C4B C -0.0469(4) 0.35097(15) -0.0148(2) 0.0749(11) Uani 1 1 d . . . . .
H4BA H -0.144795 0.355186 -0.027225 0.090 Uiso 1 1 calc R . . . .
H4BB H -0.004616 0.383991 -0.018062 0.090 Uiso 1 1 calc R . . . .
N1A N 0.76441(16) 0.58844(6) 0.18639(8) 0.0170(4) Uani 1 1 d . . . . .
C1A C 0.6684(2) 0.62573(7) 0.14659(10) 0.0187(4) Uani 1 1 d . . . . .
H1AA H 0.577889 0.611022 0.139017 0.022 Uiso 1 1 calc R . . . .
H1AB H 0.666891 0.656154 0.174063 0.022 Uiso 1 1 calc R . . . .
C2A C 0.6979(2) 0.64150(9) 0.08006(11) 0.0272(5) Uani 1 1 d . . . . .
H2AA H 0.705431 0.611459 0.052702 0.033 Uiso 1 1 calc R . . . .
H2AB H 0.783983 0.659597 0.086844 0.033 Uiso 1 1 calc R . . . .
C3A C 0.5875(2) 0.67529(8) 0.04384(11) 0.0252(5) Uani 1 1 d . . . . .
H3AA H 0.571538 0.702287 0.074507 0.030 Uiso 1 1 calc R . . . .
H3AB H 0.618311 0.691216 0.005848 0.030 Uiso 1 1 calc R . . . .
C4A C 0.4583(3) 0.64918(9) 0.01835(14) 0.0415(7) Uani 1 1 d . . . . .
H4AA H 0.473120 0.621687 -0.011086 0.062 Uiso 1 1 calc GR . . . .
H4AB H 0.394512 0.672999 -0.006454 0.062 Uiso 1 1 calc GR . . . .
H4AC H 0.422628 0.635749 0.055885 0.062 Uiso 1 1 calc GR . . . .
C5A C 0.7820(2) 0.54265(8) 0.14523(11) 0.0205(4) Uani 1 1 d . . . . .
H5AA H 0.828545 0.552961 0.109231 0.025 Uiso 1 1 calc R . . . .
H5AB H 0.840658 0.518634 0.173923 0.025 Uiso 1 1 calc R . . . .
C6A C 0.6549(2) 0.51577(8) 0.11417(12) 0.0260(5) Uani 1 1 d . . . . .
H6AA H 0.595518 0.538980 0.084475 0.031 Uiso 1 1 calc R . . . .
H6AB H 0.607671 0.504500 0.149475 0.031 Uiso 1 1 calc R . . . .
C7A C 0.6876(2) 0.47050(8) 0.07426(11) 0.0270(5) Uani 1 1 d . . . . .
H7AA H 0.604721 0.458842 0.044912 0.032 Uiso 1 1 calc R . . . .
H7AB H 0.750088 0.481142 0.045517 0.032 Uiso 1 1 calc R . . . .
C8A C 0.7491(3) 0.42703(8) 0.11738(13) 0.0320(5) Uani 1 1 d . . . . .
H8AA H 0.763071 0.398795 0.088925 0.048 Uiso 1 1 calc GR . . . .
H8AB H 0.688986 0.416803 0.146911 0.048 Uiso 1 1 calc GR . . . .
H8AC H 0.834768 0.437446 0.144101 0.048 Uiso 1 1 calc GR . . . .
C9A C 0.7042(2) 0.57417(8) 0.24593(10) 0.0189(4) Uani 1 1 d . . . . .
H9AA H 0.692225 0.605099 0.270789 0.023 Uiso 1 1 calc R . . . .
H9AB H 0.614536 0.559927 0.229384 0.023 Uiso 1 1 calc R . . . .
C10A C 0.7829(2) 0.53714(8) 0.29400(11) 0.0246(5) Uani 1 1 d . . . . .
H10A H 0.789548 0.504810 0.271195 0.029 Uiso 1 1 calc R . . . .
H10B H 0.874232 0.550006 0.310049 0.029 Uiso 1 1 calc R . . . .
C11A C 0.7138(2) 0.52947(9) 0.35222(11) 0.0294(5) Uani 1 1 d . . . . .
H11A H 0.620672 0.518761 0.335444 0.035 Uiso 1 1 calc R . . . .
H11B H 0.711293 0.561667 0.375925 0.035 Uiso 1 1 calc R . . . .
C12A C 0.7837(3) 0.49047(10) 0.40057(12) 0.0378(6) Uani 1 1 d . . . . .
H12A H 0.781183 0.457999 0.378047 0.057 Uiso 1 1 calc GR . . . .
H12B H 0.738446 0.487728 0.438483 0.057 Uiso 1 1 calc GR . . . .
H12C H 0.876603 0.500489 0.416395 0.057 Uiso 1 1 calc GR . . . .
C13A C 0.9029(2) 0.61068(8) 0.20808(11) 0.0205(4) Uani 1 1 d . . . . .
H13A H 0.964501 0.583552 0.227284 0.025 Uiso 1 1 calc R . . . .
H13B H 0.933521 0.623294 0.168102 0.025 Uiso 1 1 calc R . . . .
C14A C 0.9138(2) 0.65276(8) 0.25825(11) 0.0235(5) Uani 1 1 d . . . . .
H14D H 0.889992 0.640167 0.299901 0.028 Uiso 1 1 calc R . . . .
H14E H 0.850493 0.679767 0.240562 0.028 Uiso 1 1 calc R . . . .
C15A C 1.0551(2) 0.67360(9) 0.27294(12) 0.0314(5) Uani 1 1 d . . . . .
H15D H 1.118562 0.646046 0.287951 0.038 Uiso 1 1 calc R . . . .
H15E H 1.076761 0.687745 0.231620 0.038 Uiso 1 1 calc R . . . .
C16A C 1.0714(3) 0.71397(11) 0.32606(14) 0.0446(7) Uani 1 1 d . . . . .
H16A H 1.009282 0.741456 0.311175 0.067 Uiso 1 1 calc GR . . . .
H16B H 1.163028 0.726693 0.333887 0.067 Uiso 1 1 calc GR . . . .
H16C H 1.052480 0.699843 0.367418 0.067 Uiso 1 1 calc GR . . . .

loop_
_atom_site_aniso_label
_atom_site_aniso_U_11
_atom_site_aniso_U_22
_atom_site_aniso_U_33
_atom_site_aniso_U_23
_atom_site_aniso_U_13
_atom_site_aniso_U_12
Br1 0.01577(11) 0.02257(12) 0.03855(14) 0.00711(9) 0.00787(9) 0.00105(8)
Cu1 0.01332(13) 0.01297(12) 0.01816(13) 0.00158(9) 0.00312(9) 0.00104(9)
O1 0.0242(8) 0.0158(7) 0.0414(10) 0.0067(7) 0.0061(7) 0.0009(6)
O2 0.0168(7) 0.0203(8) 0.0414(9) 0.0076(7) 0.0043(7) 0.0053(6)
N1 0.0173(8) 0.0167(8) 0.0174(9) 0.0001(7) 0.0023(7) 0.0002(7)
N2 0.0184(8) 0.0138(8) 0.0170(9) 0.0024(6) 0.0036(7) 0.0012(6)
N3 0.0147(8) 0.0149(8) 0.0185(9) 0.0017(7) 0.0044(7) 0.0008(6)
C1 0.0169(10) 0.0187(10) 0.0189(10) 0.0000(8) 0.0025(8) 0.0005(8)
C2 0.0176(10) 0.0213(10) 0.0278(12) 0.0007(9) 0.0041(9) 0.0016(8)
C3 0.0179(11) 0.0271(12) 0.0347(13) 0.0005(10) 0.0061(9) -0.0041(9)
C4 0.0236(11) 0.0176(10) 0.0335(13) 0.0030(9) 0.0076(9) -0.0035(8)
C5 0.0204(10) 0.0160(10) 0.0204(10) 0.0004(8) 0.0048(8) -0.0016(8)
C6 0.0215(11) 0.0160(10) 0.0219(11) 0.0003(8) 0.0038(8) 0.0005(8)
C7 0.0166(10) 0.0122(9) 0.0201(10) 0.0039(8) 0.0033(8) 0.0006(7)
C8 0.0207(11) 0.0163(10) 0.0229(11) 0.0016(8) 0.0039(9) 0.0009(8)
C9 0.0233(11) 0.0185(10) 0.0309(12) 0.0017(9) 0.0106(9) 0.0036(8)
C10 0.0160(10) 0.0220(11) 0.0369(13) 0.0109(9) 0.0060(9) 0.0037(8)
C11 0.0185(11) 0.0266(11) 0.0265(12) 0.0082(9) -0.0009(9) -0.0028(9)
C12 0.0211(10) 0.0189(10) 0.0210(11) 0.0035(8) 0.0023(8) -0.0034(8)
C13 0.0302(12) 0.0318(12) 0.0225(12) -0.0054(10) 0.0038(9) 0.0099(10)
C14 0.0610(18) 0.0378(14) 0.0237(13) 0.0045(11) 0.0052(12) -0.0026(13)
C15 0.0421(15) 0.0503(16) 0.0321(14) -0.0076(12) 0.0030(12) -0.0154(13)
C16 0.0335(13) 0.0339(13) 0.0224(12) -0.0038(10) -0.0007(10) 0.0047(10)
C17 0.117(3) 0.0313(15) 0.0298(15) -0.0022(12) 0.0134(17) -0.0016(17)
C18 0.0606(18) 0.0353(14) 0.0265(13) 0.0001(11) 0.0103(12) -0.0083(13)
C19 0.0175(10) 0.0191(10) 0.0184(10) 0.0001(8) 0.0037(8) 0.0021(8)
C20 0.0120(9) 0.0157(9) 0.0218(10) 0.0032(8) 0.0042(8) 0.0034(7)
C21 0.0157(10) 0.0218(10) 0.0217(11) 0.0031(8) 0.0044(8) 0.0021(8)
C22 0.0215(11) 0.0262(11) 0.0273(12) 0.0100(9) 0.0084(9) 0.0030(9)
C23 0.0199(11) 0.0161(10) 0.0456(14) 0.0070(10) 0.0130(10) 0.0022(8)
C24 0.0232(11) 0.0187(10) 0.0359(13) -0.0057(9) 0.0072(10) 0.0000(8)
C25 0.0205(11) 0.0196(10) 0.0254(11) 0.0001(8) 0.0056(9) 0.0021(8)
C26 0.0287(12) 0.0306(12) 0.0186(11) 0.0010(9) 0.0047(9) -0.0053(9)
C27 0.0244(13) 0.0594(17) 0.0316(14) -0.0057(12) -0.0005(10) 0.0008(12)
C28 0.0334(13) 0.0370(13) 0.0264(12) -0.0046(10) 0.0037(10) -0.0002(11)
C29 0.0432(14) 0.0278(12) 0.0232(12) -0.0045(9) 0.0085(10) -0.0048(10)
C30 0.0398(16) 0.108(3) 0.0332(16) 0.0079(17) 0.0136(13) 0.0274(18)
C31 0.0439(17) 0.091(2) 0.0342(16) 0.0175(16) 0.0164(13) 0.0235(16)
O1C 0.090(2) 0.109(2) 0.103(2) 0.0355(19) 0.0547(18) 0.0290(18)
C1C 0.078(3) 0.124(4) 0.198(7) 0.034(5) 0.066(4) 0.049(3)
C2C 0.092(3) 0.121(4) 0.051(2) -0.019(2) -0.022(2) 0.050(3)
C3C 0.075(2) 0.0591(19) 0.0321(15) -0.0008(14) 0.0073(15) 0.0122(17)
C4C 0.067(2) 0.073(2) 0.094(3) 0.031(2) 0.042(2) 0.0228(19)
O1B 0.0398(12) 0.0742(16) 0.0828(17) -0.0028(14) -0.0031(11) -0.0012(11)
C1B 0.048(2) 0.0497(19) 0.109(3) 0.007(2) 0.015(2) -0.0030(15)
C2B 0.064(2) 0.126(4) 0.080(3) 0.035(3) 0.032(2) 0.031(2)
C3B 0.088(3) 0.129(4) 0.084(3) 0.011(3) 0.032(2) 0.053(3)
C4B 0.060(2) 0.069(2) 0.094(3) -0.012(2) 0.011(2) 0.0124(19)
N1A 0.0146(8) 0.0173(8) 0.0192(9) 0.0006(7) 0.0037(7) 0.0024(6)
C1A 0.0169(10) 0.0179(10) 0.0212(11) 0.0015(8) 0.0032(8) 0.0047(8)
C2A 0.0278(12) 0.0299(12) 0.0246(12) 0.0038(9) 0.0067(9) 0.0054(10)
C3A 0.0286(12) 0.0236(11) 0.0219(11) 0.0054(9) 0.0013(9) 0.0033(9)
C4A 0.0372(14) 0.0286(13) 0.0496(17) 0.0072(12) -0.0144(12) -0.0028(11)
C5A 0.0201(10) 0.0183(10) 0.0238(11) -0.0012(8) 0.0062(9) 0.0051(8)
C6A 0.0239(11) 0.0221(11) 0.0312(12) -0.0057(9) 0.0030(9) 0.0026(9)
C7A 0.0316(12) 0.0235(11) 0.0257(12) -0.0037(9) 0.0053(10) 0.0013(9)
C8A 0.0352(13) 0.0212(11) 0.0384(14) -0.0043(10) 0.0038(11) 0.0012(10)
C9A 0.0165(10) 0.0211(10) 0.0204(11) 0.0005(8) 0.0069(8) 0.0015(8)
C10A 0.0204(11) 0.0284(11) 0.0252(12) 0.0064(9) 0.0052(9) 0.0034(9)
C11A 0.0319(13) 0.0317(12) 0.0262(12) 0.0057(10) 0.0092(10) 0.0046(10)
C12A 0.0438(15) 0.0428(15) 0.0267(13) 0.0106(11) 0.0062(11) 0.0026(12)
C13A 0.0133(10) 0.0233(11) 0.0248(11) 0.0025(9) 0.0038(8) 0.0002(8)
C14A 0.0189(11) 0.0247(11) 0.0263(12) -0.0002(9) 0.0028(9) -0.0004(9)
C15A 0.0223(12) 0.0365(13) 0.0342(13) 0.0011(10) 0.0024(10) -0.0065(10)
C16A 0.0385(15) 0.0520(17) 0.0404(15) -0.0067(13) 0.0008(12) -0.0216(13)

loop_
_atom_type_symbol
_atom_type_description
_atom_type_scat_dispersion_real
_atom_type_scat_dispersion_imag
_atom_type_scat_source
C C 0.0033 0.0016 'International Tables Vol C Tables 4.2.6.8 and 6.1.1.4'
H H 0.0000 0.0000 'International Tables Vol C Tables 4.2.6.8 and 6.1.1.4'
Br Br -0.2901 2.4595 'International Tables Vol C Tables 4.2.6.8 and 6.1.1.4'
Cu Cu 0.3201 1.2651 'International Tables Vol C Tables 4.2.6.8 and 6.1.1.4'
N N 0.0061 0.0033 'International Tables Vol C Tables 4.2.6.8 and 6.1.1.4'
O O 0.0106 0.0060 'International Tables Vol C Tables 4.2.6.8 and 6.1.1.4'

loop_
_geom_angle_atom_site_label_1
_geom_angle_atom_site_label_2
_geom_angle_atom_site_label_3
_geom_angle
_geom_angle_site_symmetry_1
_geom_angle_site_symmetry_3
_geom_angle_publ_flag
N1 Cu1 Br1 172.89(5) . . ?
N1 Cu1 N2 80.01(7) . . ?
N1 Cu1 N3 79.42(7) . . ?
N2 Cu1 Br1 101.47(5) . . ?
N3 Cu1 Br1 99.47(5) . . ?
N3 Cu1 N2 158.99(7) . . ?
C1 N1 Cu1 118.95(14) . . ?
C1 N1 C5 122.67(18) . . ?
C5 N1 Cu1 118.38(14) . . ?
C6 N2 Cu1 115.68(13) . . ?
C6 N2 C7 114.68(16) . . ?
C7 N2 Cu1 129.18(13) . . ?
C19 N3 Cu1 116.85(13) . . ?
C19 N3 C20 114.27(16) . . ?
C20 N3 Cu1 128.73(12) . . ?
N1 C1 C2 120.66(19) . . ?
N1 C1 C19 112.44(17) . . ?
C2 C1 C19 126.89(18) . . ?
C1 C2 H2 120.9 . . ?
C1 C2 C3 118.24(19) . . ?
C3 C2 H2 120.9 . . ?
C2 C3 H3 120.0 . . ?
C4 C3 C2 120.0(2) . . ?
C4 C3 H3 120.0 . . ?
C3 C4 H4 120.7 . . ?
C5 C4 C3 118.56(19) . . ?
C5 C4 H4 120.7 . . ?
N1 C5 C4 119.89(19) . . ?
N1 C5 C6 112.81(17) . . ?
C4 C5 C6 127.30(18) . . ?
O1 C6 N2 128.23(19) . . ?
O1 C6 C5 118.85(18) . . ?
N2 C6 C5 112.92(17) . . ?
C8 C7 N2 119.74(17) . . ?
C8 C7 C12 120.53(18) . . ?
C12 C7 N2 119.70(18) . . ?
C7 C8 C13 121.88(18) . . ?
C9 C8 C7 118.68(19) . . ?
C9 C8 C13 119.43(19) . . ?
C8 C9 H9 119.3 . . ?
C10 C9 C8 121.3(2) . . ?
C10 C9 H9 119.3 . . ?
C9 C10 H10 120.2 . . ?
C11 C10 C9 119.6(2) . . ?
C11 C10 H10 120.2 . . ?
C10 C11 H11 119.2 . . ?
C10 C11 C12 121.6(2) . . ?
C12 C11 H11 119.2 . . ?
C7 C12 C16 120.80(19) . . ?
C11 C12 C7 118.17(19) . . ?
C11 C12 C16 121.03(19) . . ?
C8 C13 H13 107.8 . . ?
C8 C13 C14 111.3(2) . . ?
C8 C13 C15 111.24(19) . . ?
C14 C13 H13 107.8 . . ?
C14 C13 C15 110.6(2) . . ?
C15 C13 H13 107.8 . . ?
C13 C14 H14A 109.5 . . ?
C13 C14 H14B 109.5 . . ?
C13 C14 H14C 109.5 . . ?
H14A C14 H14B 109.5 . . ?
H14A C14 H14C 109.5 . . ?
H14B C14 H14C 109.5 . . ?
C13 C15 H15A 109.5 . . ?
C13 C15 H15B 109.5 . . ?
C13 C15 H15C 109.5 . . ?
H15A C15 H15B 109.5 . . ?
H15A C15 H15C 109.5 . . ?
H15B C15 H15C 109.5 . . ?
C12 C16 H16 107.1 . . ?
C12 C16 C18 114.4(2) . . ?
C17 C16 C12 111.2(2) . . ?
C17 C16 H16 107.1 . . ?
C17 C16 C18 109.7(2) . . ?
C18 C16 H16 107.1 . . ?
C16 C17 H17A 109.5 . . ?
C16 C17 H17B 109.5 . . ?
C16 C17 H17C 109.5 . . ?
H17A C17 H17B 109.5 . . ?
H17A C17 H17C 109.5 . . ?
H17B C17 H17C 109.5 . . ?
C16 C18 H18A 109.5 . . ?
C16 C18 H18B 109.5 . . ?
C16 C18 H18C 109.5 . . ?
H18A C18 H18B 109.5 . . ?
H18A C18 H18C 109.5 . . ?
H18B C18 H18C 109.5 . . ?
O2 C19 N3 128.15(19) . . ?
O2 C19 C1 119.74(18) . . ?
N3 C19 C1 112.11(17) . . ?
C21 C20 N3 119.18(18) . . ?
C21 C20 C25 121.68(19) . . ?
C25 C20 N3 119.11(18) . . ?
C20 C21 C26 121.14(18) . . ?
C22 C21 C20 118.07(19) . . ?
C22 C21 C26 120.71(19) . . ?
C21 C22 H22 119.4 . . ?
C23 C22 C21 121.2(2) . . ?
C23 C22 H22 119.4 . . ?
C22 C23 H23 120.1 . . ?
C22 C23 C24 119.8(2) . . ?
C24 C23 H23 120.1 . . ?
C23 C24 H24 119.4 . . ?
C23 C24 C25 121.3(2) . . ?
C25 C24 H24 119.4 . . ?
C20 C25 C29 120.69(19) . . ?
C24 C25 C20 118.0(2) . . ?
C24 C25 C29 121.2(2) . . ?
C21 C26 H26 107.4 . . ?
C21 C26 C27 110.31(19) . . ?
C27 C26 H26 107.4 . . ?
C28 C26 C21 112.97(19) . . ?
C28 C26 H26 107.4 . . ?
C28 C26 C27 111.17(19) . . ?
C26 C27 H27A 109.5 . . ?
C26 C27 H27B 109.5 . . ?
C26 C27 H27C 109.5 . . ?
H27A C27 H27B 109.5 . . ?
H27A C27 H27C 109.5 . . ?
H27B C27 H27C 109.5 . . ?
C26 C28 H28A 109.5 . . ?
C26 C28 H28B 109.5 . . ?
C26 C28 H28C 109.5 . . ?
H28A C28 H28B 109.5 . . ?
H28A C28 H28C 109.5 . . ?
H28B C28 H28C 109.5 . . ?
C25 C29 H29 106.4 . . ?
C25 C29 C30 112.4(2) . . ?
C30 C29 H29 106.4 . . ?
C31 C29 C25 113.6(2) . . ?
C31 C29 H29 106.4 . . ?
C31 C29 C30 111.0(2) . . ?
C29 C30 H30A 109.5 . . ?
C29 C30 H30B 109.5 . . ?
C29 C30 H30C 109.5 . . ?
H30A C30 H30B 109.5 . . ?
H30A C30 H30C 109.5 . . ?
H30B C30 H30C 109.5 . . ?
C29 C31 H31A 109.5 . . ?
C29 C31 H31B 109.5 . . ?
C29 C31 H31C 109.5 . . ?
H31A C31 H31B 109.5 . . ?
H31A C31 H31C 109.5 . . ?
H31B C31 H31C 109.5 . . ?
C1C O1C C4C 105.7(3) . . ?
O1C C1C H1CA 109.5 . . ?
O1C C1C H1CB 109.5 . . ?
O1C C1C C2C 110.5(4) . . ?
H1CA C1C H1CB 108.1 . . ?
C2C C1C H1CA 109.5 . . ?
C2C C1C H1CB 109.5 . . ?
C1C C2C H2CA 110.8 . . ?
C1C C2C H2CB 110.8 . . ?
C1C C2C C3C 104.6(3) . . ?
H2CA C2C H2CB 108.9 . . ?
C3C C2C H2CA 110.8 . . ?
C3C C2C H2CB 110.8 . . ?
C2C C3C H3CA 111.3 . . ?
C2C C3C H3CB 111.3 . . ?
H3CA C3C H3CB 109.2 . . ?
C4C C3C C2C 102.6(3) . . ?
C4C C3C H3CA 111.3 . . ?
C4C C3C H3CB 111.3 . . ?
O1C C4C C3C 107.9(3) . . ?
O1C C4C H4CA 110.1 . . ?
O1C C4C H4CB 110.1 . . ?
C3C C4C H4CA 110.1 . . ?
C3C C4C H4CB 110.1 . . ?
H4CA C4C H4CB 108.4 . . ?
C1B O1B C4B 108.2(3) . . ?
O1B C1B H1BA 110.5 . . ?
O1B C1B H1BB 110.5 . . ?
O1B C1B C2B 106.0(3) . . ?
H1BA C1B H1BB 108.7 . . ?
C2B C1B H1BA 110.5 . . ?
C2B C1B H1BB 110.5 . . ?
C1B C2B H2BA 111.6 . . ?
C1B C2B H2BB 111.6 . . ?
C1B C2B C3B 100.7(3) . . ?
H2BA C2B H2BB 109.4 . . ?
C3B C2B H2BA 111.6 . . ?
C3B C2B H2BB 111.6 . . ?
C2B C3B H3BA 111.3 . . ?
C2B C3B H3BB 111.3 . . ?
H3BA C3B H3BB 109.2 . . ?
C4B C3B C2B 102.4(3) . . ?
C4B C3B H3BA 111.3 . . ?
C4B C3B H3BB 111.3 . . ?
O1B C4B C3B 108.7(3) . . ?
O1B C4B H4BA 109.9 . . ?
O1B C4B H4BB 109.9 . . ?
C3B C4B H4BA 109.9 . . ?
C3B C4B H4BB 109.9 . . ?
H4BA C4B H4BB 108.3 . . ?
C1A N1A C13A 111.69(15) . . ?
C5A N1A C1A 111.32(15) . . ?
C5A N1A C9A 110.78(15) . . ?
C5A N1A C13A 105.89(15) . . ?
C9A N1A C1A 106.02(15) . . ?
C9A N1A C13A 111.24(15) . . ?
N1A C1A H1AA 108.2 . . ?
N1A C1A H1AB 108.2 . . ?
H1AA C1A H1AB 107.3 . . ?
C2A C1A N1A 116.50(16) . . ?
C2A C1A H1AA 108.2 . . ?
C2A C1A H1AB 108.2 . . ?
C1A C2A H2AA 109.6 . . ?
C1A C2A H2AB 109.6 . . ?
C1A C2A C3A 110.31(18) . . ?
H2AA C2A H2AB 108.1 . . ?
C3A C2A H2AA 109.6 . . ?
C3A C2A H2AB 109.6 . . ?
C2A C3A H3AA 108.6 . . ?
C2A C3A H3AB 108.6 . . ?
H3AA C3A H3AB 107.6 . . ?
C4A C3A C2A 114.61(19) . . ?
C4A C3A H3AA 108.6 . . ?
C4A C3A H3AB 108.6 . . ?
C3A C4A H4AA 109.5 . . ?
C3A C4A H4AB 109.5 . . ?
C3A C4A H4AC 109.5 . . ?
H4AA C4A H4AB 109.5 . . ?
H4AA C4A H4AC 109.5 . . ?
H4AB C4A H4AC 109.5 . . ?
N1A C5A H5AA 108.4 . . ?
N1A C5A H5AB 108.4 . . ?
H5AA C5A H5AB 107.4 . . ?
C6A C5A N1A 115.58(17) . . ?
C6A C5A H5AA 108.4 . . ?
C6A C5A H5AB 108.4 . . ?
C5A C6A H6AA 109.7 . . ?
C5A C6A H6AB 109.7 . . ?
C5A C6A C7A 109.89(18) . . ?
H6AA C6A H6AB 108.2 . . ?
C7A C6A H6AA 109.7 . . ?
C7A C6A H6AB 109.7 . . ?
C6A C7A H7AA 108.8 . . ?
C6A C7A H7AB 108.8 . . ?
H7AA C7A H7AB 107.7 . . ?
C8A C7A C6A 113.64(19) . . ?
C8A C7A H7AA 108.8 . . ?
C8A C7A H7AB 108.8 . . ?
C7A C8A H8AA 109.5 . . ?
C7A C8A H8AB 109.5 . . ?
C7A C8A H8AC 109.5 . . ?
H8AA C8A H8AB 109.5 . . ?
H8AA C8A H8AC 109.5 . . ?
H8AB C8A H8AC 109.5 . . ?
N1A C9A H9AA 108.3 . . ?
N1A C9A H9AB 108.3 . . ?
H9AA C9A H9AB 107.4 . . ?
C10A C9A N1A 116.11(16) . . ?
C10A C9A H9AA 108.3 . . ?
C10A C9A H9AB 108.3 . . ?
C9A C10A H10A 109.8 . . ?
C9A C10A H10B 109.8 . . ?
H10A C10A H10B 108.3 . . ?
C11A C10A C9A 109.33(18) . . ?
C11A C10A H10A 109.8 . . ?
C11A C10A H10B 109.8 . . ?
C10A C11A H11A 109.2 . . ?
C10A C11A H11B 109.2 . . ?
C10A C11A C12A 112.0(2) . . ?
H11A C11A H11B 107.9 . . ?
C12A C11A H11A 109.2 . . ?
C12A C11A H11B 109.2 . . ?
C11A C12A H12A 109.5 . . ?
C11A C12A H12B 109.5 . . ?
C11A C12A H12C 109.5 . . ?
H12A C12A H12B 109.5 . . ?
H12A C12A H12C 109.5 . . ?
H12B C12A H12C 109.5 . . ?
N1A C13A H13A 108.4 . . ?
N1A C13A H13B 108.4 . . ?
H13A C13A H13B 107.5 . . ?
C14A C13A N1A 115.55(17) . . ?
C14A C13A H13A 108.4 . . ?
C14A C13A H13B 108.4 . . ?
C13A C14A H14D 109.6 . . ?
C13A C14A H14E 109.6 . . ?
C13A C14A C15A 110.42(18) . . ?
H14D C14A H14E 108.1 . . ?
C15A C14A H14D 109.6 . . ?
C15A C14A H14E 109.6 . . ?
C14A C15A H15D 109.3 . . ?
C14A C15A H15E 109.3 . . ?
H15D C15A H15E 107.9 . . ?
C16A C15A C14A 111.8(2) . . ?
C16A C15A H15D 109.3 . . ?
C16A C15A H15E 109.3 . . ?
C15A C16A H16A 109.5 . . ?
C15A C16A H16B 109.5 . . ?
C15A C16A H16C 109.5 . . ?
H16A C16A H16B 109.5 . . ?
H16A C16A H16C 109.5 . . ?
H16B C16A H16C 109.5 . . ?

loop_
_geom_bond_atom_site_label_1
_geom_bond_atom_site_label_2
_geom_bond_distance
_geom_bond_site_symmetry_2
_geom_bond_publ_flag
Br1 Cu1 2.3475(3) . ?
Cu1 N1 1.9417(17) . ?
Cu1 N2 2.0059(16) . ?
Cu1 N3 1.9969(16) . ?
O1 C6 1.240(2) . ?
O2 C19 1.235(2) . ?
N1 C1 1.328(3) . ?
N1 C5 1.330(3) . ?
N2 C6 1.339(3) . ?
N2 C7 1.431(2) . ?
N3 C19 1.334(3) . ?
N3 C20 1.428(2) . ?
C1 C2 1.373(3) . ?
C1 C19 1.507(3) . ?
C2 H2 0.9500 . ?
C2 C3 1.393(3) . ?
C3 H3 0.9500 . ?
C3 C4 1.390(3) . ?
C4 H4 0.9500 . ?
C4 C5 1.383(3) . ?
C5 C6 1.499(3) . ?
C7 C8 1.403(3) . ?
C7 C12 1.409(3) . ?
C8 C9 1.389(3) . ?
C8 C13 1.513(3) . ?
C9 H9 0.9500 . ?
C9 C10 1.379(3) . ?
C10 H10 0.9500 . ?
C10 C11 1.376(3) . ?
C11 H11 0.9500 . ?
C11 C12 1.394(3) . ?
C12 C16 1.512(3) . ?
C13 H13 1.0000 . ?
C13 C14 1.519(4) . ?
C13 C15 1.530(3) . ?
C14 H14A 0.9800 . ?
C14 H14B 0.9800 . ?
C14 H14C 0.9800 . ?
C15 H15A 0.9800 . ?
C15 H15B 0.9800 . ?
C15 H15C 0.9800 . ?
C16 H16 1.0000 . ?
C16 C17 1.503(4) . ?
C16 C18 1.517(3) . ?
C17 H17A 0.9800 . ?
C17 H17B 0.9800 . ?
C17 H17C 0.9800 . ?
C18 H18A 0.9800 . ?
C18 H18B 0.9800 . ?
C18 H18C 0.9800 . ?
C20 C21 1.397(3) . ?
C20 C25 1.399(3) . ?
C21 C22 1.394(3) . ?
C21 C26 1.517(3) . ?
C22 H22 0.9500 . ?
C22 C23 1.379(3) . ?
C23 H23 0.9500 . ?
C23 C24 1.380(3) . ?
C24 H24 0.9500 . ?
C24 C25 1.393(3) . ?
C25 C29 1.519(3) . ?
C26 H26 1.0000 . ?
C26 C27 1.530(3) . ?
C26 C28 1.516(3) . ?
C27 H27A 0.9800 . ?
C27 H27B 0.9800 . ?
C27 H27C 0.9800 . ?
C28 H28A 0.9800 . ?
C28 H28B 0.9800 . ?
C28 H28C 0.9800 . ?
C29 H29 1.0000 . ?
C29 C30 1.522(4) . ?
C29 C31 1.483(4) . ?
C30 H30A 0.9800 . ?
C30 H30B 0.9800 . ?
C30 H30C 0.9800 . ?
C31 H31A 0.9800 . ?
C31 H31B 0.9800 . ?
C31 H31C 0.9800 . ?
O1C C1C 1.368(6) . ?
O1C C4C 1.401(4) . ?
C1C H1CA 0.9900 . ?
C1C H1CB 0.9900 . ?
C1C C2C 1.447(7) . ?
C2C H2CA 0.9900 . ?
C2C H2CB 0.9900 . ?
C2C C3C 1.511(5) . ?
C3C H3CA 0.9900 . ?
C3C H3CB 0.9900 . ?
C3C C4C 1.483(5) . ?
C4C H4CA 0.9900 . ?
C4C H4CB 0.9900 . ?
O1B C1B 1.421(4) . ?
O1B C4B 1.431(4) . ?
C1B H1BA 0.9900 . ?
C1B H1BB 0.9900 . ?
C1B C2B 1.527(6) . ?
C2B H2BA 0.9900 . ?
C2B H2BB 0.9900 . ?
C2B C3B 1.528(5) . ?
C3B H3BA 0.9900 . ?
C3B H3BB 0.9900 . ?
C3B C4B 1.483(6) . ?
C4B H4BA 0.9900 . ?
C4B H4BB 0.9900 . ?
N1A C1A 1.520(2) . ?
N1A C5A 1.515(3) . ?
N1A C9A 1.517(3) . ?
N1A C13A 1.521(3) . ?
C1A H1AA 0.9900 . ?
C1A H1AB 0.9900 . ?
C1A C2A 1.511(3) . ?
C2A H2AA 0.9900 . ?
C2A H2AB 0.9900 . ?
C2A C3A 1.522(3) . ?
C3A H3AA 0.9900 . ?
C3A H3AB 0.9900 . ?
C3A C4A 1.496(3) . ?
C4A H4AA 0.9800 . ?
C4A H4AB 0.9800 . ?
C4A H4AC 0.9800 . ?
C5A H5AA 0.9900 . ?
C5A H5AB 0.9900 . ?
C5A C6A 1.514(3) . ?
C6A H6AA 0.9900 . ?
C6A H6AB 0.9900 . ?
C6A C7A 1.532(3) . ?
C7A H7AA 0.9900 . ?
C7A H7AB 0.9900 . ?
C7A C8A 1.519(3) . ?
C8A H8AA 0.9800 . ?
C8A H8AB 0.9800 . ?
C8A H8AC 0.9800 . ?
C9A H9AA 0.9900 . ?
C9A H9AB 0.9900 . ?
C9A C10A 1.513(3) . ?
C10A H10A 0.9900 . ?
C10A H10B 0.9900 . ?
C10A C11A 1.512(3) . ?
C11A H11A 0.9900 . ?
C11A H11B 0.9900 . ?
C11A C12A 1.518(3) . ?
C12A H12A 0.9800 . ?
C12A H12B 0.9800 . ?
C12A H12C 0.9800 . ?
C13A H13A 0.9900 . ?
C13A H13B 0.9900 . ?
C13A C14A 1.512(3) . ?
C14A H14D 0.9900 . ?
C14A H14E 0.9900 . ?
C14A C15A 1.523(3) . ?
C15A H15D 0.9900 . ?
C15A H15E 0.9900 . ?
C15A C16A 1.518(4) . ?
C16A H16A 0.9800 . ?
C16A H16B 0.9800 . ?
C16A H16C 0.9800 . ?
